data_7045653
loop_
_publ_author_name
'Du, Jun'
'Kodikara, Mahesh S.'
'Moxey, Graeme J.'
'Morshedi, Mahbod'
'Barlow, Adam'
'Quintana, Crist\'obal'
'Wang, Genmiao'
'Stranger, Robert'
'Zhang, Chi'
'Cifuentes, Marie P.'
'Humphrey, Mark G.'

_publ_section_title
;
 Quadratic and cubic hyperpolarizabilities of
 nitro-phenyl/-naphthalenyl/-anthracenyl alkynyl complexes.
;
_journal_issue 13
_journal_name_full 'Dalton transactions (Cambridge, England : 2003)'
_journal_page_first 4560
_journal_page_last 4571
_journal_paper_doi 10.1039/c8dt00155c
_journal_volume 47
_journal_year 2018
_chemical_formula_moiety 'C16 H9 N O2'
_chemical_formula_sum 'C16 H9 N O2'
_chemical_formula_weight 247.24
_space_group_crystal_system monoclinic
_space_group_IT_number 4
_space_group_name_Hall 'P 2yb'
_space_group_name_H-M_alt 'P 1 21 1'
_symmetry_space_group_name_Hall 'P 2yb'
_symmetry_space_group_name_H-M 'P 1 21 1'
_atom_sites_solution_hydrogens geom
_audit_creation_date 2016-01-28
_audit_creation_method
;
Olex2 1.2
(compiled 2015.09.30 svn.r3233 for OlexSys, GUI svn.r5103)
;
_audit_update_record
;
2016-02-11 deposited with the CCDC.
2018-02-16 downloaded from the CCDC.
;
_cell_angle_alpha 90
_cell_angle_beta 100.696(3)
_cell_angle_gamma 90
_cell_formula_units_Z 2
_cell_length_a 3.86591(12)
_cell_length_b 16.1913(5)
_cell_length_c 9.0929(3)
_cell_measurement_reflns_used 1506
_cell_measurement_temperature 150.00(10)
_cell_measurement_theta_max 72.0850
_cell_measurement_theta_min 4.9500
_cell_volume 559.27(3)
_computing_cell_refinement
;
CrysAlisPro, Agilent Technologies,
Version 1.171.37.35h (release 09-02-2015 CrysAlis171 .NET)
(compiled Feb  9 2015,16:26:32)
;
_computing_data_collection
;
CrysAlisPro, Agilent Technologies,
Version 1.171.37.35h (release 09-02-2015 CrysAlis171 .NET)
(compiled Feb  9 2015,16:26:32)
;
_computing_data_reduction
;
CrysAlisPro, Agilent Technologies,
Version 1.171.37.35h (release 09-02-2015 CrysAlis171 .NET)
(compiled Feb  9 2015,16:26:32)
;
_computing_molecular_graphics 'Olex2 (Dolomanov et al., 2009)'
_computing_publication_material 'Olex2 (Dolomanov et al., 2009)'
_computing_structure_refinement 'ShelXL (Sheldrick, 2015)'
_computing_structure_solution 'ShelXS (Sheldrick, 2008)'
_diffrn_ambient_environment N~2~
_diffrn_ambient_temperature 150.00(10)
_diffrn_detector 'CCD plate'
_diffrn_detector_area_resol_mean 8.1297
_diffrn_detector_type EosS2
_diffrn_measured_fraction_theta_full 0.997
_diffrn_measured_fraction_theta_max 0.996
_diffrn_measurement_details
;
#__ type_ start__ end____ width___ exp.time_
  1 omega    4.00   42.00   1.0000   15.0000
omega____ theta____ kappa____ phi______ frames
    -       36.0254  -19.0000  -60.0000 38

#__ type_ start__ end____ width___ exp.time_
  2 omega   36.00   99.00   1.0000   15.0000
omega____ theta____ kappa____ phi______ frames
    -       36.0254   57.0000  150.0000 63

#__ type_ start__ end____ width___ exp.time_
  3 omega    1.00   60.00   1.0000   15.0000
omega____ theta____ kappa____ phi______ frames
    -       36.0254  -99.0000 -120.0000 59

#__ type_ start__ end____ width___ exp.time_
  4 omega   30.00   97.00   1.0000   15.0000
omega____ theta____ kappa____ phi______ frames
    -       36.0254   57.0000  -30.0000 67

#__ type_ start__ end____ width___ exp.time_
  5 omega   41.00   68.00   1.0000   60.0000
omega____ theta____ kappa____ phi______ frames
    -      108.0000  -30.0000  150.0000 27

#__ type_ start__ end____ width___ exp.time_
  6 omega   45.00   72.00   1.0000   60.0000
omega____ theta____ kappa____ phi______ frames
    -      108.0000  -30.0000   30.0000 27

#__ type_ start__ end____ width___ exp.time_
  7 omega   48.00   96.00   1.0000   60.0000
omega____ theta____ kappa____ phi______ frames
    -      108.0000  -45.0000  150.0000 48

#__ type_ start__ end____ width___ exp.time_
  8 omega  113.00  139.00   1.0000   60.0000
omega____ theta____ kappa____ phi______ frames
    -      108.0000  178.0000   30.0000 26

#__ type_ start__ end____ width___ exp.time_
  9 omega   45.00   72.00   1.0000   60.0000
omega____ theta____ kappa____ phi______ frames
    -      108.0000  -30.0000 -150.0000 27

#__ type_ start__ end____ width___ exp.time_
 10 omega   59.00  104.00   1.0000   60.0000
omega____ theta____ kappa____ phi______ frames
    -      108.0000  178.0000 -150.0000 45

#__ type_ start__ end____ width___ exp.time_
 11 omega   48.00   77.00   1.0000   60.0000
omega____ theta____ kappa____ phi______ frames
    -      108.0000  -30.0000 -180.0000 29

#__ type_ start__ end____ width___ exp.time_
 12 omega   48.00   77.00   1.0000   60.0000
omega____ theta____ kappa____ phi______ frames
    -      108.0000  -95.0000  120.0000 29

#__ type_ start__ end____ width___ exp.time_
 13 omega   84.00  110.00   1.0000   60.0000
omega____ theta____ kappa____ phi______ frames
    -      108.0000  -95.0000  120.0000 26

#__ type_ start__ end____ width___ exp.time_
 14 omega  100.00  164.00   1.0000   60.0000
omega____ theta____ kappa____ phi______ frames
    -      108.0000   30.0000 -150.0000 64

#__ type_ start__ end____ width___ exp.time_
 15 omega  106.00  164.00   1.0000   60.0000
omega____ theta____ kappa____ phi______ frames
    -      108.0000  111.0000   90.0000 58

#__ type_ start__ end____ width___ exp.time_
 16 omega   42.00   94.00   1.0000   60.0000
omega____ theta____ kappa____ phi______ frames
    -      108.0000  -45.0000  -30.0000 52

#__ type_ start__ end____ width___ exp.time_
 17 omega   48.00   73.00   1.0000   60.0000
omega____ theta____ kappa____ phi______ frames
    -      108.0000  -45.0000   90.0000 25

#__ type_ start__ end____ width___ exp.time_
 18 omega  117.00  148.00   1.0000   60.0000
omega____ theta____ kappa____ phi______ frames
    -      108.0000  178.0000 -150.0000 31

#__ type_ start__ end____ width___ exp.time_
 19 omega   56.00   87.00   1.0000   60.0000
omega____ theta____ kappa____ phi______ frames
    -      108.0000  -30.0000  -90.0000 31

#__ type_ start__ end____ width___ exp.time_
 20 omega   64.00   98.00   1.0000   60.0000
omega____ theta____ kappa____ phi______ frames
    -      108.0000  -45.0000    0.0000 34
;
_diffrn_measurement_device 'four-circle diffractometer'
_diffrn_measurement_device_type 'SuperNova, Dual, Cu at zero, EosS2'
_diffrn_measurement_method '\w scans'
_diffrn_orient_matrix_UB_11 0.1536669000
_diffrn_orient_matrix_UB_12 0.0816924000
_diffrn_orient_matrix_UB_13 0.0707318000
_diffrn_orient_matrix_UB_21 0.0093652000
_diffrn_orient_matrix_UB_22 0.0346035000
_diffrn_orient_matrix_UB_23 -0.1570893000
_diffrn_orient_matrix_UB_31 -0.3750794000
_diffrn_orient_matrix_UB_32 0.0342892000
_diffrn_orient_matrix_UB_33 -0.0097324000
_diffrn_radiation_monochromator mirror
_diffrn_radiation_probe x-ray
_diffrn_radiation_type CuK\a
_diffrn_radiation_wavelength 1.54184
_diffrn_reflns_av_R_equivalents 0.0111
_diffrn_reflns_av_unetI/netI 0.0165
_diffrn_reflns_Laue_measured_fraction_full 0.997
_diffrn_reflns_Laue_measured_fraction_max 0.996
_diffrn_reflns_limit_h_max 3
_diffrn_reflns_limit_h_min -4
_diffrn_reflns_limit_k_max 19
_diffrn_reflns_limit_k_min -17
_diffrn_reflns_limit_l_max 10
_diffrn_reflns_limit_l_min -11
_diffrn_reflns_number 2219
_diffrn_reflns_point_group_measured_fraction_full 0.720
_diffrn_reflns_point_group_measured_fraction_max 0.707
_diffrn_reflns_theta_full 67.684
_diffrn_reflns_theta_max 72.220
_diffrn_reflns_theta_min 4.950
_diffrn_source 'sealed X-ray tube'
_diffrn_source_type 'SuperNova (Cu) X-ray Source'
_exptl_absorpt_coefficient_mu 0.796
_exptl_absorpt_correction_T_max 0.982
_exptl_absorpt_correction_T_min 0.907
_exptl_absorpt_correction_type gaussian
_exptl_absorpt_process_details
;
CrysAlisPro, Agilent Technologies,
Version 1.171.37.35h (release 09-02-2015 CrysAlis171 .NET)
(compiled Feb  9 2015,16:26:32)
Numerical absorption correction based on gaussian integration over
            a multifaceted crystal model
Empirical absorption correction using spherical harmonics,
 implemented in SCALE3 ABSPACK scaling algorithm.
;
_exptl_crystal_colour yellow
_exptl_crystal_density_diffrn 1.468
_exptl_crystal_description needle
_exptl_crystal_F_000 256
_exptl_crystal_size_max 0.2774
_exptl_crystal_size_mid 0.0892
_exptl_crystal_size_min 0.0315
_refine_diff_density_max 0.191
_refine_diff_density_min -0.232
_refine_diff_density_rms 0.049
_refine_ls_abs_structure_details
;
 Flack x determined using 406 quotients [(I+)-(I-)]/[(I+)+(I-)]
 (Parsons, Flack and Wagner, Acta Cryst. B69 (2013) 249-259).
;
_refine_ls_abs_structure_Flack 0.04(12)
_refine_ls_extinction_method none
_refine_ls_goodness_of_fit_ref 1.079
_refine_ls_hydrogen_treatment constr
_refine_ls_matrix_type full
_refine_ls_number_parameters 172
_refine_ls_number_reflns 1556
_refine_ls_number_restraints 1
_refine_ls_restrained_S_all 1.078
_refine_ls_R_factor_all 0.0309
_refine_ls_R_factor_gt 0.0305
_refine_ls_shift/su_max 0.000
_refine_ls_shift/su_mean 0.000
_refine_ls_structure_factor_coef Fsqd
_refine_ls_weighting_details 'w=1/[\s^2^(Fo^2^)+(0.0644P)^2^+0.0207P] where P=(Fo^2^+2Fc^2^)/3'
_refine_ls_weighting_scheme calc
_refine_ls_wR_factor_gt 0.0834
_refine_ls_wR_factor_ref 0.0841
_reflns_Friedel_coverage 0.369
_reflns_Friedel_fraction_full 0.422
_reflns_Friedel_fraction_max 0.395
_reflns_number_gt 1534
_reflns_number_total 1556
_reflns_threshold_expression 'I > 2\s(I)'
_cod_data_source_file c8dt00155c2.cif
_cod_data_source_block GM371
_cod_depositor_comments 'Adding full bibliography for 7045651--7045663.cif.'
_cod_database_code 7045653
_chemical_oxdiff_formula 'C14 H9 N1 O2'
_shelx_space_group_comment
;
The symmetry employed for this shelxl refinement is uniquely defined
by the following loop, which should always be used as a source of
symmetry information in preference to the above space-group names.
They are only intended as comments.
;
_reflns_odcompleteness_completeness 99.62
_reflns_odcompleteness_iscentric 1
_reflns_odcompleteness_theta 66.97
_olex2_refinement_description
;
1. Fixed Uiso
 At 1.2 times of:
  All C(H) groups
2.a Aromatic/amide H refined with riding coordinates:
 C3(H3), C8(H8), C11(H11), C12(H12), C13(H13), C14(H14), C15(H15), C16(H16)
2.b :
 C19(H19)
;
_shelx_shelxl_version_number 2014/7
_olex2_submission_special_instructions 'No special instructions were received'

loop_
_space_group_symop_operation_xyz
'x, y, z'
'-x, y+1/2, -z'

loop_
_atom_site_label
_atom_site_type_symbol
_atom_site_fract_x
_atom_site_fract_y
_atom_site_fract_z
_atom_site_U_iso_or_equiv
_atom_site_adp_type
_atom_site_occupancy
_atom_site_site_symmetry_order
_atom_site_calc_flag
_atom_site_refinement_flags_posn
C1 C 0.2404(4) 0.41024(11) 0.5174(2) 0.0203(4) Uani 1 1 d .
C2 C 0.5530(5) 0.50808(12) 0.7029(2) 0.0204(4) Uani 1 1 d .
C3 C -0.0755(5) 0.31482(13) 0.3345(2) 0.0259(4) Uani 1 1 d .
H3 H -0.1667 0.3011 0.2356 0.031 Uiso 1 1 calc R
C4 C 0.5165(5) 0.45242(11) 0.8222(2) 0.0207(4) Uani 1 1 d .
C5 C 0.2086(5) 0.35310(11) 0.6347(2) 0.0198(4) Uani 1 1 d .
N6 N 0.3463(4) 0.31469(11) 0.90088(17) 0.0238(3) Uani 1 1 d .
C7 C 0.4518(5) 0.54293(12) 0.4359(2) 0.0235(4) Uani 1 1 d .
C8 C 0.8589(5) 0.60564(14) 0.8845(2) 0.0292(4) Uani 1 1 d .
H8 H 0.9730 0.6559 0.9065 0.035 Uiso 1 1 calc R
C9 C 0.3539(5) 0.37622(11) 0.7821(2) 0.0203(4) Uani 1 1 d .
C10 C 0.4161(5) 0.48605(12) 0.5531(2) 0.0210(4) Uani 1 1 d .
C11 C 0.8194(5) 0.55119(14) 1.0020(2) 0.0291(4) Uani 1 1 d .
H11 H 0.9070 0.5663 1.1005 0.035 Uiso 1 1 calc R
C12 C -0.1164(5) 0.25942(12) 0.4513(2) 0.0251(4) Uani 1 1 d .
H12 H -0.2388 0.2102 0.4283 0.030 Uiso 1 1 calc R
C13 C 0.0961(5) 0.38783(12) 0.3664(2) 0.0237(4) Uani 1 1 d .
H13 H 0.1199 0.4236 0.2890 0.028 Uiso 1 1 calc R
C14 C 0.0220(5) 0.27764(12) 0.5969(2) 0.0231(4) Uani 1 1 d .
H14 H -0.0054 0.2406 0.6721 0.028 Uiso 1 1 calc R
C15 C 0.7313(5) 0.58496(12) 0.7398(2) 0.0245(4) Uani 1 1 d .
H15 H 0.7600 0.6212 0.6637 0.029 Uiso 1 1 calc R
C16 C 0.6551(5) 0.47694(13) 0.9732(2) 0.0255(4) Uani 1 1 d .
H16 H 0.6328 0.4419 1.0519 0.031 Uiso 1 1 calc R
O17 O 0.2026(4) 0.33273(11) 1.00554(15) 0.0356(4) Uani 1 1 d .
O18 O 0.4932(4) 0.24844(10) 0.89002(16) 0.0340(4) Uani 1 1 d .
C19 C 0.4834(5) 0.59131(14) 0.3409(2) 0.0291(4) Uani 1 1 d .
H19 H 0.5081 0.6292 0.2666 0.035 Uiso 1 1 calc R

loop_
_atom_site_aniso_label
_atom_site_aniso_U_11
_atom_site_aniso_U_22
_atom_site_aniso_U_33
_atom_site_aniso_U_23
_atom_site_aniso_U_13
_atom_site_aniso_U_12
C1 0.0189(8) 0.0202(9) 0.0226(8) 0.0008(7) 0.0060(6) 0.0036(7)
C2 0.0177(7) 0.0181(9) 0.0256(8) -0.0016(7) 0.0050(6) 0.0030(6)
C3 0.0250(8) 0.0291(10) 0.0227(8) -0.0042(8) 0.0024(6) 0.0005(8)
C4 0.0194(7) 0.0201(9) 0.0229(8) -0.0011(7) 0.0050(6) 0.0038(7)
C5 0.0185(7) 0.0200(9) 0.0221(8) -0.0004(7) 0.0068(6) 0.0034(6)
N6 0.0268(7) 0.0229(8) 0.0214(6) 0.0012(6) 0.0041(5) -0.0003(6)
C7 0.0230(8) 0.0216(10) 0.0262(8) -0.0024(7) 0.0054(6) -0.0004(7)
C8 0.0255(8) 0.0235(10) 0.0386(10) -0.0082(8) 0.0058(7) -0.0015(7)
C9 0.0209(8) 0.0198(9) 0.0214(8) 0.0025(7) 0.0071(6) 0.0045(6)
C10 0.0185(7) 0.0211(9) 0.0243(8) 0.0017(7) 0.0066(6) 0.0024(6)
C11 0.0273(8) 0.0322(11) 0.0265(8) -0.0079(8) 0.0019(7) 0.0026(8)
C12 0.0217(8) 0.0229(10) 0.0306(9) -0.0043(8) 0.0045(6) -0.0015(7)
C13 0.0239(8) 0.0261(10) 0.0213(8) 0.0015(7) 0.0048(6) 0.0024(8)
C14 0.0233(8) 0.0209(9) 0.0264(8) 0.0018(7) 0.0079(6) 0.0013(7)
C15 0.0220(8) 0.0211(9) 0.0314(8) 0.0003(8) 0.0072(7) 0.0024(7)
C16 0.0256(8) 0.0274(10) 0.0231(8) -0.0016(7) 0.0035(6) 0.0052(7)
O17 0.0454(7) 0.0372(9) 0.0282(7) 0.0052(7) 0.0175(6) 0.0048(7)
O18 0.0471(8) 0.0220(7) 0.0331(7) 0.0045(6) 0.0083(6) 0.0084(6)
C19 0.0327(9) 0.0269(10) 0.0283(8) 0.0034(8) 0.0073(7) -0.0033(8)

loop_
_atom_type_symbol
_atom_type_description
_atom_type_scat_dispersion_real
_atom_type_scat_dispersion_imag
_atom_type_scat_source
C C 0.0181 0.0091 'International Tables Vol C Tables 4.2.6.8 and 6.1.1.4'
H H 0.0000 0.0000 'International Tables Vol C Tables 4.2.6.8 and 6.1.1.4'
N N 0.0311 0.0180 'International Tables Vol C Tables 4.2.6.8 and 6.1.1.4'
O O 0.0492 0.0322 'International Tables Vol C Tables 4.2.6.8 and 6.1.1.4'

loop_
_exptl_crystal_face_index_h
_exptl_crystal_face_index_k
_exptl_crystal_face_index_l
_exptl_crystal_face_perp_dist
_exptl_oxdiff_crystal_face_indexfrac_h
_exptl_oxdiff_crystal_face_indexfrac_k
_exptl_oxdiff_crystal_face_indexfrac_l
_exptl_oxdiff_crystal_face_x
_exptl_oxdiff_crystal_face_y
_exptl_oxdiff_crystal_face_z
-2 -1 1 0.1307 -2.4972 -0.8271 0.7158 -0.4007 -0.1644 0.9013
0 11 0 0.0517 -0.1003 10.5053 0.0615 0.8471 0.3529 0.3972
2 8 0 0.0565 1.5374 8.2961 -0.4165 0.8845 0.3669 -0.2881
0 -11 0 0.0377 0.0058 -10.5134 -0.0344 -0.8604 -0.3583 -0.3623
0 2 6 0.0140 0.0548 1.9312 5.6707 0.5673 -0.8235 -0.0095
0 -2 -6 0.0175 -0.0548 -1.9312 -5.6707 -0.5673 0.8235 0.0095
0 4 -5 0.0161 -0.0662 3.8166 -5.3699 -0.0782 0.9750 0.2080
0 -4 5 0.0178 0.0156 -3.7508 5.4081 0.0785 -0.9792 -0.1871

loop_
_geom_angle_atom_site_label_1
_geom_angle_atom_site_label_2
_geom_angle_atom_site_label_3
_geom_angle
C10 C1 C5 119.60(15)
C10 C1 C13 121.80(17)
C13 C1 C5 118.59(16)
C10 C2 C4 119.87(17)
C10 C2 C15 121.56(17)
C15 C2 C4 118.57(15)
C12 C3 H3 119.8
C13 C3 H3 119.8
C13 C3 C12 120.44(16)
C9 C4 C2 117.23(15)
C9 C4 C16 124.23(17)
C16 C4 C2 118.52(17)
C9 C5 C1 117.62(17)
C9 C5 C14 123.50(17)
C14 C5 C1 118.84(15)
O17 N6 C9 118.85(16)
O17 N6 O18 123.75(17)
O18 N6 C9 117.38(15)
C19 C7 C10 178.6(2)
C11 C8 H8 119.8
C15 C8 H8 119.8
C15 C8 C11 120.4(2)
C4 C9 C5 124.28(16)
C4 C9 N6 118.25(15)
C5 C9 N6 117.42(16)
C1 C10 C2 121.30(17)
C1 C10 C7 119.75(16)
C2 C10 C7 118.94(17)
C8 C11 H11 119.5
C16 C11 C8 121.09(18)
C16 C11 H11 119.5
C3 C12 H12 119.7
C14 C12 C3 120.70(18)
C14 C12 H12 119.7
C1 C13 H13 119.6
C3 C13 C1 120.89(17)
C3 C13 H13 119.6
C5 C14 H14 119.7
C12 C14 C5 120.51(17)
C12 C14 H14 119.7
C2 C15 H15 119.5
C8 C15 C2 120.93(19)
C8 C15 H15 119.5
C4 C16 H16 119.8
C11 C16 C4 120.44(18)
C11 C16 H16 119.8
C7 C19 H19 180.0

loop_
_geom_bond_atom_site_label_1
_geom_bond_atom_site_label_2
_geom_bond_distance
C1 C5 1.434(2)
C1 C10 1.411(3)
C1 C13 1.429(2)
C2 C4 1.437(2)
C2 C10 1.413(2)
C2 C15 1.432(3)
C3 H3 0.9300
C3 C12 1.421(3)
C3 C13 1.360(3)
C4 C9 1.402(3)
C4 C16 1.434(2)
C5 C9 1.405(2)
C5 C14 1.428(3)
N6 C9 1.473(2)
N6 O17 1.223(2)
N6 O18 1.226(2)
C7 C10 1.434(3)
C7 C19 1.189(3)
C8 H8 0.9300
C8 C11 1.415(3)
C8 C15 1.358(3)
C11 H11 0.9300
C11 C16 1.362(3)
C12 H12 0.9300
C12 C14 1.365(3)
C13 H13 0.9300
C14 H14 0.9300
C15 H15 0.9300
C16 H16 0.9300
C19 H19 0.9300
